data_7002408
loop_
_publ_author_name
'Salas, Gorka'
'Casares, Juan A.'
'Espinet, Pablo'

_publ_section_title
;
 Enthalpy of ligand substitution in cis organopalladium complexes with
 monodentate ligands
;
_journal_issue 39
_journal_name_full 'Dalton Transactions'
_journal_page_first 8413
_journal_page_last 8420
_journal_paper_doi 10.1039/b910055e
_journal_year 2009
_chemical_formula_sum 'C38 H24 Cl4 F6 P2 Pd'
_chemical_formula_weight 904.71
_chemical_name_systematic
;
?
;
_space_group_IT_number 14
_symmetry_cell_setting monoclinic
_symmetry_space_group_name_Hall '-P 2yn'
_symmetry_space_group_name_H-M 'P 1 21/n 1'
_atom_sites_solution_hydrogens geom
_atom_sites_solution_primary direct
_atom_sites_solution_secondary difmap
_audit_creation_method SHELXL-97
_cell_angle_alpha 90.00
_cell_angle_beta 93.943(3)
_cell_angle_gamma 90.00
_cell_formula_units_Z 4
_cell_length_a 10.1928(11)
_cell_length_b 19.654(2)
_cell_length_c 18.569(2)
_cell_measurement_reflns_used 544
_cell_measurement_temperature 295(2)
_cell_measurement_theta_max 36.893
_cell_measurement_theta_min 4.435
_cell_volume 3711.1(7)
_computing_cell_refinement 'Bruker XSCANS'
_computing_data_collection 'Bruker XSCANS'
_computing_data_reduction 'Bruker SHELXTL'
_computing_molecular_graphics 'Bruker SHELXTL'
_computing_publication_material 'Bruker SHELXTL'
_computing_structure_refinement 'SHELXL-97 (Sheldrick, 1997)'
_computing_structure_solution 'SHELXS-97 (Sheldrick, 1990)'
_diffrn_ambient_temperature 295(2)
_diffrn_measured_fraction_theta_full 0.999
_diffrn_measured_fraction_theta_max 0.999
_diffrn_measurement_device_type 'CCD area detector'
_diffrn_measurement_method 'phi and omega scans'
_diffrn_radiation_monochromator graphite
_diffrn_radiation_source 'fine-focus sealed tube'
_diffrn_radiation_type MoK\a
_diffrn_radiation_wavelength 0.71073
_diffrn_reflns_av_R_equivalents 0.1449
_diffrn_reflns_av_sigmaI/netI 0.1644
_diffrn_reflns_limit_h_max 10
_diffrn_reflns_limit_h_min -11
_diffrn_reflns_limit_k_max 21
_diffrn_reflns_limit_k_min -17
_diffrn_reflns_limit_l_max 20
_diffrn_reflns_limit_l_min -18
_diffrn_reflns_number 17548
_diffrn_reflns_theta_full 23.27
_diffrn_reflns_theta_max 23.27
_diffrn_reflns_theta_min 1.51
_exptl_absorpt_coefficient_mu 0.933
_exptl_absorpt_correction_T_max 1
_exptl_absorpt_correction_T_min 0.541294
_exptl_absorpt_correction_type multi-scan
_exptl_crystal_colour white
_exptl_crystal_density_diffrn 1.619
_exptl_crystal_density_method 'not measured'
_exptl_crystal_description prism
_exptl_crystal_F_000 1800
_exptl_crystal_size_max 0.129
_exptl_crystal_size_mid 0.07
_exptl_crystal_size_min 0.036
_refine_diff_density_max 0.467
_refine_diff_density_min -0.414
_refine_diff_density_rms 0.099
_refine_ls_extinction_method none
_refine_ls_goodness_of_fit_ref 0.963
_refine_ls_hydrogen_treatment constr
_refine_ls_matrix_type full
_refine_ls_number_parameters 460
_refine_ls_number_reflns 5347
_refine_ls_number_restraints 0
_refine_ls_restrained_S_all 0.963
_refine_ls_R_factor_all 0.1559
_refine_ls_R_factor_gt 0.0544
_refine_ls_shift/su_max 0.001
_refine_ls_shift/su_mean 0.000
_refine_ls_structure_factor_coef Fsqd
_refine_ls_weighting_details 'calc w=1/[\s^2^(Fo^2^)+(0.0361P)^2^+0.0000P] where P=(Fo^2^+2Fc^2^)/3'
_refine_ls_weighting_scheme calc
_refine_ls_wR_factor_gt 0.0876
_refine_ls_wR_factor_ref 0.1193
_reflns_number_gt 2636
_reflns_number_total 5347
_reflns_threshold_expression >2sigma(I)
_cod_data_source_file b910055e.txt
_cod_data_source_block go414m
_cod_depositor_comments
;
The following automatic conversions were performed:
'_symmetry_cell_setting' value 'Monoclinic' changed to 'monoclinic'
according to '/home/saulius/struct/CIF-dictionaries/cif_core.dic'
dictionary named 'cif_core.dic' version 2.4.1 from 2010-06-29.

Automatic conversion script
Id: cif_fix_enum 1527 2010-12-29 10:47:43Z saulius 
;
_cod_original_cell_volume 3711.0(7)
_cod_original_sg_symbol_H-M P2(1)/n
_cod_database_code 7002408

loop_
_symmetry_equiv_pos_as_xyz
'x, y, z'
'-x+1/2, y+1/2, -z+1/2'
'-x, -y, -z'
'x-1/2, -y-1/2, z-1/2'

loop_
_atom_site_label
_atom_site_type_symbol
_atom_site_fract_x
_atom_site_fract_y
_atom_site_fract_z
_atom_site_U_iso_or_equiv
_atom_site_adp_type
_atom_site_occupancy
_atom_site_symmetry_multiplicity
_atom_site_calc_flag
_atom_site_refinement_flags
_atom_site_disorder_assembly
_atom_site_disorder_group
Pd1 Pd 0.25326(6) 0.84691(3) 0.17492(4) 0.0360(2) Uani 1 1 d . . .
P1 P 0.1617(2) 0.93169(11) 0.24101(13) 0.0362(6) Uani 1 1 d . . .
P2 P 0.0434(2) 0.80021(11) 0.16852(14) 0.0373(6) Uani 1 1 d . . .
C1 C 0.4333(8) 0.8890(4) 0.1906(5) 0.038(2) Uani 1 1 d . . .
C2 C 0.4973(9) 0.9258(4) 0.1394(5) 0.044(3) Uani 1 1 d . . .
C3 C 0.6152(8) 0.9624(4) 0.1511(6) 0.042(3) Uani 1 1 d . . .
C4 C 0.6681(9) 0.9636(4) 0.2212(7) 0.054(3) Uani 1 1 d . . .
C5 C 0.6161(8) 0.9287(4) 0.2770(6) 0.050(3) Uani 1 1 d . . .
C6 C 0.5007(9) 0.8923(4) 0.2582(6) 0.045(3) Uani 1 1 d . . .
C7 C 0.3345(8) 0.7768(4) 0.1088(5) 0.040(2) Uani 1 1 d . . .
C8 C 0.3053(9) 0.7775(4) 0.0360(6) 0.048(3) Uani 1 1 d . . .
C9 C 0.3555(11) 0.7321(5) -0.0133(6) 0.067(3) Uani 1 1 d . . .
C10 C 0.4393(12) 0.6840(5) 0.0147(7) 0.068(4) Uani 1 1 d . . .
C11 C 0.4752(10) 0.6786(4) 0.0858(7) 0.064(3) Uani 1 1 d . . .
C12 C 0.4201(10) 0.7257(5) 0.1331(6) 0.052(3) Uani 1 1 d . . .
C13 C 0.2396(7) 0.9716(4) 0.3200(5) 0.032(2) Uani 1 1 d . . .
C14 C 0.2142(9) 0.9568(5) 0.3899(6) 0.060(3) Uani 1 1 d . . .
H14 H 0.1519 0.9237 0.3981 0.072 Uiso 1 1 calc R . .
C15 C 0.2769(12) 0.9889(6) 0.4480(6) 0.088(4) Uani 1 1 d . . .
H15 H 0.2563 0.9775 0.4945 0.106 Uiso 1 1 calc R . .
C16 C 0.3681(11) 1.0368(5) 0.4382(6) 0.078(4) Uani 1 1 d . . .
H16 H 0.4106 1.0586 0.4776 0.094 Uiso 1 1 calc R . .
C17 C 0.3976(10) 1.0530(5) 0.3699(7) 0.068(3) Uani 1 1 d . . .
H17 H 0.4601 1.0864 0.3628 0.082 Uiso 1 1 calc R . .
C18 C 0.3358(9) 1.0206(4) 0.3113(5) 0.047(3) Uani 1 1 d . . .
H18 H 0.3587 1.0317 0.2651 0.056 Uiso 1 1 calc R . .
C19 C 0.1096(7) 1.0015(4) 0.1822(5) 0.036(2) Uani 1 1 d . . .
C20 C 0.1304(8) 0.9992(4) 0.1089(6) 0.052(3) Uani 1 1 d . . .
H20 H 0.1735 0.9622 0.0900 0.063 Uiso 1 1 calc R . .
C21 C 0.0868(9) 1.0522(5) 0.0642(6) 0.062(3) Uani 1 1 d . . .
H21 H 0.1000 1.0505 0.0151 0.075 Uiso 1 1 calc R . .
C22 C 0.0248(9) 1.1068(5) 0.0915(6) 0.061(3) Uani 1 1 d . . .
H22 H -0.0028 1.1425 0.0613 0.073 Uiso 1 1 calc R . .
C23 C 0.0030(9) 1.1092(5) 0.1634(7) 0.060(3) Uani 1 1 d . . .
H23 H -0.0421 1.1459 0.1816 0.072 Uiso 1 1 calc R . .
C24 C 0.0472(7) 1.0579(4) 0.2087(5) 0.043(2) Uani 1 1 d . . .
H24 H 0.0351 1.0609 0.2578 0.051 Uiso 1 1 calc R . .
C25 C 0.0395(8) 0.7291(4) 0.2314(5) 0.039(2) Uani 1 1 d . . .
C26 C 0.1470(8) 0.7128(4) 0.2744(5) 0.045(3) Uani 1 1 d . . .
H26 H 0.2254 0.7360 0.2696 0.054 Uiso 1 1 calc R . .
C27 C 0.1421(9) 0.6625(4) 0.3249(5) 0.053(3) Uani 1 1 d . . .
H27 H 0.2160 0.6523 0.3551 0.064 Uiso 1 1 calc R . .
C28 C 0.0251(11) 0.6265(4) 0.3309(6) 0.058(3) Uani 1 1 d . . .
H28 H 0.0214 0.5920 0.3649 0.070 Uiso 1 1 calc R . .
C29 C -0.0823(10) 0.6418(5) 0.2875(6) 0.059(3) Uani 1 1 d . . .
H29 H -0.1602 0.6182 0.2926 0.070 Uiso 1 1 calc R . .
C30 C -0.0784(8) 0.6919(4) 0.2356(5) 0.050(3) Uani 1 1 d . . .
H30 H -0.1514 0.7009 0.2042 0.060 Uiso 1 1 calc R . .
C31 C -0.0496(9) 0.7716(4) 0.0878(5) 0.044(2) Uani 1 1 d . . .
C32 C 0.0035(10) 0.7204(5) 0.0472(6) 0.059(3) Uani 1 1 d . . .
H32 H 0.0857 0.7025 0.0613 0.070 Uiso 1 1 calc R . .
C33 C -0.0645(12) 0.6966(5) -0.0131(7) 0.075(3) Uani 1 1 d . . .
H33 H -0.0276 0.6621 -0.0395 0.090 Uiso 1 1 calc R . .
C34 C -0.1856(13) 0.7216(6) -0.0363(6) 0.081(4) Uani 1 1 d . . .
H34 H -0.2304 0.7051 -0.0780 0.097 Uiso 1 1 calc R . .
C35 C -0.2388(11) 0.7719(6) 0.0038(7) 0.077(3) Uani 1 1 d . . .
H35 H -0.3210 0.7896 -0.0107 0.092 Uiso 1 1 calc R . .
C36 C -0.1728(10) 0.7964(5) 0.0649(6) 0.063(3) Uani 1 1 d . . .
H36 H -0.2111 0.8302 0.0915 0.076 Uiso 1 1 calc R . .
C37 C 0.0099(7) 0.8971(4) 0.2724(5) 0.039(2) Uani 1 1 d . . .
H37A H 0.0293 0.8643 0.3107 0.046 Uiso 1 1 calc R . .
H37B H -0.0433 0.9332 0.2909 0.046 Uiso 1 1 calc R . .
C38 C -0.0635(8) 0.8625(4) 0.2072(5) 0.048(3) Uani 1 1 d . . .
H38A H -0.0902 0.8964 0.1712 0.058 Uiso 1 1 calc R . .
H38B H -0.1419 0.8402 0.2223 0.058 Uiso 1 1 calc R . .
Cl1 Cl 0.6868(2) 1.00238(13) 0.08310(16) 0.0837(10) Uani 1 1 d . . .
Cl2 Cl 0.6855(2) 0.93474(14) 0.36267(17) 0.0807(9) Uani 1 1 d . . .
Cl3 Cl 0.3132(4) 0.73741(16) -0.10368(18) 0.1189(13) Uani 1 1 d . . .
Cl4 Cl 0.5894(3) 0.61906(15) 0.1193(2) 0.1205(15) Uani 1 1 d . . .
F1 F 0.4434(5) 0.9246(2) 0.0706(3) 0.0680(17) Uani 1 1 d . . .
F2 F 0.7767(4) 1.0017(2) 0.2356(3) 0.0748(18) Uani 1 1 d . . .
F3 F 0.4501(4) 0.8583(2) 0.3137(3) 0.0612(15) Uani 1 1 d . . .
F4 F 0.2266(5) 0.8272(3) 0.0075(3) 0.0680(16) Uani 1 1 d . . .
F5 F 0.4910(7) 0.6380(3) -0.0308(4) 0.118(3) Uani 1 1 d . . .
F6 F 0.4581(6) 0.7210(3) 0.2030(4) 0.0812(19) Uani 1 1 d . . .

loop_
_atom_site_aniso_label
_atom_site_aniso_U_11
_atom_site_aniso_U_22
_atom_site_aniso_U_33
_atom_site_aniso_U_23
_atom_site_aniso_U_13
_atom_site_aniso_U_12
Pd1 0.0387(4) 0.0367(4) 0.0330(5) -0.0003(4) 0.0062(3) 0.0020(3)
P1 0.0388(13) 0.0349(14) 0.0355(18) 0.0004(11) 0.0063(13) -0.0031(10)
P2 0.0414(14) 0.0364(15) 0.0339(18) -0.0043(12) 0.0011(13) 0.0002(11)
C1 0.048(6) 0.037(5) 0.031(7) 0.009(4) 0.013(5) 0.012(4)
C2 0.059(7) 0.045(6) 0.032(7) 0.006(5) 0.020(6) 0.017(5)
C3 0.024(5) 0.031(5) 0.074(9) 0.010(5) 0.019(6) 0.004(4)
C4 0.030(6) 0.040(6) 0.093(11) -0.007(6) -0.001(7) 0.000(4)
C5 0.037(6) 0.058(7) 0.055(8) 0.000(5) 0.003(6) 0.004(5)
C6 0.042(6) 0.045(6) 0.048(8) 0.010(5) 0.010(6) 0.004(5)
C7 0.047(6) 0.043(6) 0.031(7) -0.002(5) -0.001(5) 0.002(4)
C8 0.065(7) 0.031(6) 0.049(8) -0.006(5) 0.009(6) -0.004(5)
C9 0.094(8) 0.056(7) 0.055(9) -0.010(6) 0.034(7) -0.014(6)
C10 0.099(9) 0.040(7) 0.073(10) -0.001(6) 0.054(9) 0.003(6)
C11 0.070(7) 0.041(7) 0.086(10) 0.012(6) 0.036(8) 0.012(5)
C12 0.067(7) 0.051(7) 0.039(8) 0.013(6) 0.018(6) 0.014(5)
C13 0.028(5) 0.038(5) 0.028(6) 0.001(5) 0.003(4) -0.005(4)
C14 0.078(8) 0.064(7) 0.040(8) 0.008(6) 0.015(7) -0.025(5)
C15 0.132(11) 0.092(9) 0.040(9) -0.004(7) -0.002(8) -0.050(8)
C16 0.123(10) 0.065(8) 0.045(9) -0.009(6) -0.009(8) -0.038(7)
C17 0.087(8) 0.057(7) 0.062(10) -0.005(7) 0.008(8) -0.016(6)
C18 0.067(7) 0.042(6) 0.031(7) 0.003(5) -0.001(6) 0.002(5)
C19 0.036(5) 0.031(5) 0.042(7) 0.003(4) 0.004(5) -0.008(4)
C20 0.060(6) 0.049(7) 0.047(8) 0.001(5) -0.001(6) 0.011(5)
C21 0.083(8) 0.066(8) 0.036(8) 0.006(6) -0.004(6) -0.002(6)
C22 0.061(7) 0.055(7) 0.064(9) 0.020(6) -0.016(7) -0.011(5)
C23 0.049(6) 0.044(7) 0.087(10) 0.000(6) 0.009(7) 0.008(5)
C24 0.047(6) 0.043(6) 0.038(7) 0.003(5) 0.004(5) 0.006(5)
C25 0.042(6) 0.041(6) 0.033(7) -0.004(4) 0.004(5) -0.002(4)
C26 0.043(6) 0.040(6) 0.051(8) 0.003(5) 0.005(6) -0.003(4)
C27 0.057(6) 0.049(6) 0.054(8) 0.000(6) 0.002(6) 0.008(5)
C28 0.083(8) 0.048(7) 0.043(8) 0.013(5) 0.004(7) 0.006(6)
C29 0.065(7) 0.057(8) 0.055(9) 0.003(6) 0.004(6) -0.012(5)
C30 0.049(6) 0.052(6) 0.048(8) -0.004(5) -0.003(5) -0.003(5)
C31 0.052(6) 0.045(6) 0.035(7) 0.004(5) 0.004(5) -0.006(5)
C32 0.074(7) 0.054(7) 0.046(8) -0.014(6) -0.005(7) -0.002(5)
C33 0.095(10) 0.066(8) 0.060(10) 0.001(7) -0.009(8) 0.008(7)
C34 0.136(12) 0.068(9) 0.035(9) -0.009(6) -0.028(8) -0.033(8)
C35 0.085(9) 0.077(9) 0.063(10) 0.001(7) -0.039(8) -0.009(7)
C36 0.071(8) 0.066(7) 0.052(9) 0.001(6) -0.011(7) 0.003(6)
C37 0.045(5) 0.030(5) 0.042(7) -0.004(4) 0.007(5) 0.008(4)
C38 0.039(5) 0.049(6) 0.057(8) -0.010(5) 0.009(5) -0.002(4)
Cl1 0.0782(19) 0.085(2) 0.094(3) 0.0245(17) 0.0459(19) -0.0053(15)
Cl2 0.0614(17) 0.110(2) 0.067(3) -0.0088(17) -0.0188(17) 0.0009(15)
Cl3 0.209(4) 0.107(3) 0.043(2) -0.0167(18) 0.030(3) -0.023(2)
Cl4 0.129(3) 0.089(2) 0.151(4) 0.030(2) 0.070(3) 0.065(2)
F1 0.078(4) 0.084(4) 0.043(4) 0.010(3) 0.017(4) -0.010(3)
F2 0.041(3) 0.058(4) 0.125(6) 0.005(3) 0.003(3) -0.009(3)
F3 0.054(3) 0.078(4) 0.050(4) 0.023(3) 0.002(3) -0.004(3)
F4 0.090(4) 0.067(4) 0.047(4) 0.004(3) -0.001(3) 0.010(3)
F5 0.164(6) 0.084(5) 0.115(6) -0.036(4) 0.085(5) 0.017(4)
F6 0.091(4) 0.091(4) 0.063(5) 0.022(4) 0.013(4) 0.031(3)

loop_
_atom_type_symbol
_atom_type_description
_atom_type_scat_dispersion_real
_atom_type_scat_dispersion_imag
_atom_type_scat_source
C C 0.0033 0.0016 'International Tables Vol C Tables 4.2.6.8 and 6.1.1.4'
H H 0.0000 0.0000 'International Tables Vol C Tables 4.2.6.8 and 6.1.1.4'
F F 0.0171 0.0103 'International Tables Vol C Tables 4.2.6.8 and 6.1.1.4'
P P 0.1023 0.0942 'International Tables Vol C Tables 4.2.6.8 and 6.1.1.4'
Cl Cl 0.1484 0.1585 'International Tables Vol C Tables 4.2.6.8 and 6.1.1.4'
Pd Pd -0.9988 1.0072 'International Tables Vol C Tables 4.2.6.8 and 6.1.1.4'

loop_
_geom_angle_atom_site_label_1
_geom_angle_atom_site_label_2
_geom_angle_atom_site_label_3
_geom_angle
_geom_angle_site_symmetry_1
_geom_angle_site_symmetry_3
_geom_angle_publ_flag
C1 Pd1 C7 87.8(3) . . ?
C1 Pd1 P1 91.4(2) . . ?
C7 Pd1 P1 175.2(3) . . ?
C1 Pd1 P2 174.5(3) . . ?
C7 Pd1 P2 96.4(2) . . ?
P1 Pd1 P2 84.72(8) . . ?
C13 P1 C19 104.8(4) . . ?
C13 P1 C37 103.8(4) . . ?
C19 P1 C37 104.8(4) . . ?
C13 P1 Pd1 125.3(3) . . ?
C19 P1 Pd1 109.9(3) . . ?
C37 P1 Pd1 106.5(3) . . ?
C31 P2 C38 104.0(4) . . ?
C31 P2 C25 105.0(4) . . ?
C38 P2 C25 102.9(4) . . ?
C31 P2 Pd1 126.4(3) . . ?
C38 P2 Pd1 106.8(3) . . ?
C25 P2 Pd1 109.3(3) . . ?
C6 C1 C2 111.6(9) . . ?
C6 C1 Pd1 122.5(6) . . ?
C2 C1 Pd1 125.4(8) . . ?
F1 C2 C1 117.2(9) . . ?
F1 C2 C3 116.2(8) . . ?
C1 C2 C3 126.6(10) . . ?
C4 C3 C2 115.5(8) . . ?
C4 C3 Cl1 122.5(8) . . ?
C2 C3 Cl1 122.0(9) . . ?
F2 C4 C3 117.5(10) . . ?
F2 C4 C5 118.6(11) . . ?
C3 C4 C5 123.9(9) . . ?
C4 C5 C6 115.3(10) . . ?
C4 C5 Cl2 120.8(8) . . ?
C6 C5 Cl2 123.9(8) . . ?
F3 C6 C1 118.1(8) . . ?
F3 C6 C5 114.8(10) . . ?
C1 C6 C5 127.1(9) . . ?
C8 C7 C12 114.8(9) . . ?
C8 C7 Pd1 121.0(7) . . ?
C12 C7 Pd1 124.1(8) . . ?
F4 C8 C7 118.6(8) . . ?
F4 C8 C9 116.1(10) . . ?
C7 C8 C9 125.2(10) . . ?
C10 C9 C8 116.4(11) . . ?
C10 C9 Cl3 122.0(9) . . ?
C8 C9 Cl3 121.6(10) . . ?
C11 C10 C9 123.5(10) . . ?
C11 C10 F5 117.5(11) . . ?
C9 C10 F5 119.0(12) . . ?
C10 C11 C12 117.5(10) . . ?
C10 C11 Cl4 122.3(9) . . ?
C12 C11 Cl4 120.1(10) . . ?
F6 C12 C7 120.1(9) . . ?
F6 C12 C11 117.2(9) . . ?
C7 C12 C11 122.6(10) . . ?
C14 C13 C18 115.9(9) . . ?
C14 C13 P1 125.3(7) . . ?
C18 C13 P1 118.8(7) . . ?
C15 C14 C13 122.7(9) . . ?
C16 C15 C14 120.3(11) . . ?
C15 C16 C17 119.4(10) . . ?
C16 C17 C18 120.7(10) . . ?
C17 C18 C13 121.1(9) . . ?
C24 C19 C20 118.5(8) . . ?
C24 C19 P1 121.0(7) . . ?
C20 C19 P1 120.4(6) . . ?
C21 C20 C19 119.8(8) . . ?
C22 C21 C20 120.5(10) . . ?
C21 C22 C23 120.1(10) . . ?
C22 C23 C24 120.3(9) . . ?
C23 C24 C19 120.7(9) . . ?
C26 C25 C30 120.2(8) . . ?
C26 C25 P2 120.6(6) . . ?
C30 C25 P2 119.3(7) . . ?
C25 C26 C27 120.8(8) . . ?
C26 C27 C28 119.6(9) . . ?
C29 C28 C27 120.1(9) . . ?
C28 C29 C30 121.0(9) . . ?
C29 C30 C25 118.3(9) . . ?
C36 C31 C32 117.8(10) . . ?
C36 C31 P2 123.9(8) . . ?
C32 C31 P2 118.3(8) . . ?
C33 C32 C31 120.1(10) . . ?
C32 C33 C34 122.1(11) . . ?
C33 C34 C35 118.0(11) . . ?
C36 C35 C34 121.0(11) . . ?
C35 C36 C31 121.0(10) . . ?
C38 C37 P1 106.9(5) . . ?
C37 C38 P2 109.6(6) . . ?

loop_
_geom_bond_atom_site_label_1
_geom_bond_atom_site_label_2
_geom_bond_distance
_geom_bond_site_symmetry_2
_geom_bond_publ_flag
Pd1 C1 2.016(9) . ?
Pd1 C7 2.057(8) . ?
Pd1 P1 2.304(2) . ?
Pd1 P2 2.323(2) . ?
P1 C13 1.799(9) . ?
P1 C19 1.811(9) . ?
P1 C37 1.823(7) . ?
P2 C31 1.808(10) . ?
P2 C38 1.819(7) . ?
P2 C25 1.823(9) . ?
C1 C6 1.390(12) . ?
C1 C2 1.392(10) . ?
C2 F1 1.355(10) . ?
C2 C3 1.405(11) . ?
C3 C4 1.374(13) . ?
C3 Cl1 1.693(8) . ?
C4 F2 1.348(9) . ?
C4 C5 1.380(12) . ?
C5 C6 1.400(12) . ?
C5 Cl2 1.700(10) . ?
C6 F3 1.358(9) . ?
C7 C8 1.365(12) . ?
C7 C12 1.385(11) . ?
C8 F4 1.349(10) . ?
C8 C9 1.400(12) . ?
C9 C10 1.352(14) . ?
C9 Cl3 1.707(11) . ?
C10 C11 1.350(15) . ?
C10 F5 1.368(10) . ?
C11 C12 1.419(12) . ?
C11 Cl4 1.735(10) . ?
C12 F6 1.333(11) . ?
C13 C14 1.371(11) . ?
C13 C18 1.393(10) . ?
C14 C15 1.371(13) . ?
C15 C16 1.344(12) . ?
C16 C17 1.361(12) . ?
C17 C18 1.374(12) . ?
C19 C24 1.385(10) . ?
C19 C20 1.393(11) . ?
C20 C21 1.386(12) . ?
C21 C22 1.361(12) . ?
C22 C23 1.369(12) . ?
C23 C24 1.370(12) . ?
C25 C26 1.350(11) . ?
C25 C30 1.414(10) . ?
C26 C27 1.364(11) . ?
C27 C28 1.397(11) . ?
C28 C29 1.348(12) . ?
C29 C30 1.380(11) . ?
C31 C36 1.386(11) . ?
C31 C32 1.388(11) . ?
C32 C33 1.360(13) . ?
C33 C34 1.371(14) . ?
C34 C35 1.372(13) . ?
C35 C36 1.365(13) . ?
C37 C38 1.538(11) . ?
